data_7224521
loop_
_publ_author_name
'Trivedi, Rajiv'
'Pambala, Ramesh'
'Kadiyala, Srinivasa Rao'
'Buddana, Sudheer Kumar'
'Reddy Shetty, Prakasham'
'Balasubramanian, Sridhar'

_publ_section_title
;
 Highly efficient regio and diastereoselective synthesis of functionalized
 bis-spirooxindoles and their antibacterial properties
;
_journal_name_full 'RSC Adv.'
_journal_paper_doi 10.1039/C6RA00613B
_journal_year 2016
_chemical_formula_moiety 'C32 H24 F N3 O4'
_chemical_formula_sum 'C32 H24 F N3 O4'
_chemical_formula_weight 533.54
_space_group_crystal_system triclinic
_space_group_IT_number 2
_space_group_name_Hall '-P 1'
_space_group_name_H-M_alt 'P -1'
_symmetry_space_group_name_Hall '-P 1'
_symmetry_space_group_name_H-M 'P -1'
_atom_sites_solution_hydrogens mixed
_audit_creation_method SHELXL-2014/7
_audit_update_record
;
2015-12-03 deposited with the CCDC.
2016-03-04 downloaded from the CCDC.
;
_cell_angle_alpha 84.249(2)
_cell_angle_beta 66.118(2)
_cell_angle_gamma 82.085(2)
_cell_formula_units_Z 2
_cell_length_a 10.7757(13)
_cell_length_b 11.2641(13)
_cell_length_c 12.0018(14)
_cell_measurement_reflns_used 7796
_cell_measurement_temperature 294(2)
_cell_measurement_theta_max 28.09
_cell_measurement_theta_min 2.54
_cell_volume 1317.8(3)
_computing_cell_refinement 'SAINT (Bruker, 2001)'
_computing_data_collection 'SMART (Bruker, 2001)'
_computing_data_reduction 'SAINT (Bruker, 2001)'
_computing_molecular_graphics 'SHELXL2014 (Sheldrick, 2015)'
_computing_publication_material 'SHELXL2014 (Sheldrick, 2015)'
_computing_structure_refinement 'SHELXL-2014/7 (Sheldrick, 2015)'
_computing_structure_solution 'SHELXL-2014/7 (Sheldrick, 2015)'
_diffrn_ambient_temperature 294(2)
_diffrn_measured_fraction_theta_full 0.997
_diffrn_measured_fraction_theta_max 0.953
_diffrn_measurement_device_type 'Bruker SMART APEX CCD area-detector'
_diffrn_measurement_method \w
_diffrn_radiation_type MoK\a
_diffrn_radiation_wavelength 0.71073
_diffrn_reflns_av_R_equivalents 0.0188
_diffrn_reflns_av_unetI/netI 0.0214
_diffrn_reflns_laue_measured_fraction_full 0.997
_diffrn_reflns_laue_measured_fraction_max 0.953
_diffrn_reflns_limit_h_max 14
_diffrn_reflns_limit_h_min -14
_diffrn_reflns_limit_k_max 14
_diffrn_reflns_limit_k_min -14
_diffrn_reflns_limit_l_max 15
_diffrn_reflns_limit_l_min -15
_diffrn_reflns_number 15464
_diffrn_reflns_point_group_measured_fraction_full 0.997
_diffrn_reflns_point_group_measured_fraction_max 0.953
_diffrn_reflns_theta_full 25.242
_diffrn_reflns_theta_max 28.135
_diffrn_reflns_theta_min 1.827
_exptl_absorpt_coefficient_mu 0.095
_exptl_absorpt_correction_T_max 0.98
_exptl_absorpt_correction_T_min 0.92
_exptl_absorpt_correction_type multi-scan
_exptl_absorpt_process_details 'SADABS; Bruker,2001'
_exptl_crystal_colour colorless
_exptl_crystal_density_diffrn 1.345
_exptl_crystal_description block
_exptl_crystal_F_000 556
_exptl_crystal_size_max 0.180
_exptl_crystal_size_mid 0.160
_exptl_crystal_size_min 0.070
_refine_diff_density_max 0.262
_refine_diff_density_min -0.208
_refine_diff_density_rms 0.042
_refine_ls_extinction_method none
_refine_ls_goodness_of_fit_ref 1.043
_refine_ls_hydrogen_treatment mixed
_refine_ls_matrix_type full
_refine_ls_number_parameters 374
_refine_ls_number_reflns 6152
_refine_ls_number_restraints 0
_refine_ls_restrained_S_all 1.043
_refine_ls_R_factor_all 0.0507
_refine_ls_R_factor_gt 0.0437
_refine_ls_shift/su_max 0.000
_refine_ls_shift/su_mean 0.000
_refine_ls_structure_factor_coef Fsqd
_refine_ls_weighting_details 'w=1/[\s^2^(Fo^2^)+(0.0656P)^2^+0.2366P] where P=(Fo^2^+2Fc^2^)/3'
_refine_ls_weighting_scheme calc
_refine_ls_wR_factor_gt 0.1188
_refine_ls_wR_factor_ref 0.1252
_reflns_Friedel_coverage 0.000
_reflns_number_gt 5184
_reflns_number_total 6152
_reflns_threshold_expression 'I > 2\s(I)'
_cod_data_source_file c6ra00613b2.cif
_cod_data_source_block BB06m
_cod_database_code 7224521
_shelx_shelxl_version_number 2014/7
_shelx_space_group_comment
;
The symmetry employed for this shelxl refinement is uniquely defined
by the following loop, which should always be used as a source of
symmetry information in preference to the above space-group names.
They are only intended as comments.
;
_shelx_estimated_absorpt_t_min 0.983
_shelx_estimated_absorpt_t_max 0.993

loop_
_space_group_symop_operation_xyz
'x, y, z'
'-x, -y, -z'

loop_
_atom_site_label
_atom_site_type_symbol
_atom_site_fract_x
_atom_site_fract_y
_atom_site_fract_z
_atom_site_U_iso_or_equiv
_atom_site_adp_type
_atom_site_occupancy
_atom_site_site_symmetry_order
_atom_site_calc_flag
_atom_site_refinement_flags_posn
_atom_site_refinement_flags_adp
C1 C 0.72819(11) 0.19074(10) -0.02890(10) 0.0353(2) Uani 1 1 d . .
C2 C 0.83422(12) 0.09316(11) -0.00686(12) 0.0401(3) Uani 1 1 d . .
C3 C 0.93131(12) 0.15982(11) -0.20546(11) 0.0381(3) Uani 1 1 d . .
C4 C 1.02285(13) 0.17538(12) -0.32391(12) 0.0447(3) Uani 1 1 d . .
H4 H 1.1086 0.1317 -0.3519 0.054 Uiso 1 1 calc R U
C5 C 0.98393(15) 0.25805(12) -0.40074(12) 0.0493(3) Uani 1 1 d . .
H5 H 1.0443 0.2703 -0.4813 0.059 Uiso 1 1 calc R U
C6 C 0.85591(15) 0.32252(12) -0.35850(12) 0.0471(3) Uani 1 1 d . .
C7 C 0.76332(13) 0.30613(11) -0.23787(11) 0.0427(3) Uani 1 1 d . .
H7 H 0.6774 0.3495 -0.2095 0.051 Uiso 1 1 calc R U
C8 C 0.80248(12) 0.22435(10) -0.16237(10) 0.0359(2) Uani 1 1 d . .
C9 C 0.52921(12) 0.14351(11) 0.13708(11) 0.0380(3) Uani 1 1 d . .
H9 H 0.5760 0.0765 0.1687 0.046 Uiso 1 1 calc R U
C10 C 0.56121(11) 0.26452(11) 0.17077(10) 0.0358(2) Uani 1 1 d . .
C11 C 0.68608(11) 0.29881(10) 0.05340(10) 0.0344(2) Uani 1 1 d . .
H11 H 0.6525 0.3662 0.0111 0.041 Uiso 1 1 calc R U
C12 C 0.80128(12) 0.34015(12) 0.07757(11) 0.0403(3) Uani 1 1 d . .
C13 C 0.78607(14) 0.46377(12) 0.11805(11) 0.0443(3) Uani 1 1 d . .
C14 C 0.68037(16) 0.55018(13) 0.11968(13) 0.0517(3) Uani 1 1 d . .
H14 H 0.6128 0.5313 0.0969 0.062 Uiso 1 1 calc R U
C15 C 0.6756(2) 0.66468(15) 0.15530(15) 0.0649(4) Uani 1 1 d . .
H15 H 0.6041 0.7223 0.1576 0.078 Uiso 1 1 calc R U
C16 C 0.7770(2) 0.69304(17) 0.18729(16) 0.0737(5) Uani 1 1 d . .
H16 H 0.7741 0.7702 0.2102 0.088 Uiso 1 1 calc R U
C17 C 0.8825(2) 0.60762(18) 0.18553(16) 0.0702(5) Uani 1 1 d . .
H17 H 0.9503 0.6273 0.2075 0.084 Uiso 1 1 calc R U
C18 C 0.88768(17) 0.49374(15) 0.15148(13) 0.0563(4) Uani 1 1 d . .
H18 H 0.9589 0.4363 0.1506 0.068 Uiso 1 1 calc R U
C19 C 0.66428(14) 0.18082(16) 0.33183(13) 0.0559(4) Uani 1 1 d . .
H19 H 0.7336 0.1291 0.2795 0.067 Uiso 1 1 calc R U
C20 C 0.44160(12) 0.36475(11) 0.19330(11) 0.0397(3) Uani 1 1 d . .
C21 C 0.47014(15) 0.32729(15) 0.37274(12) 0.0528(3) Uani 1 1 d . .
C22 C 0.4549(2) 0.3343(2) 0.49152(15) 0.0823(6) Uani 1 1 d . .
H22 H 0.3852 0.3852 0.5444 0.099 Uiso 1 1 calc R U
C23 C 0.5471(2) 0.2630(2) 0.52929(16) 0.0923(7) Uani 1 1 d . .
H23 H 0.5395 0.2663 0.6089 0.111 Uiso 1 1 calc R U
C24 C 0.64926(18) 0.1877(2) 0.45171(15) 0.0784(6) Uani 1 1 d . .
H24 H 0.7096 0.1403 0.4796 0.094 Uiso 1 1 calc R U
C25 C 0.57408(12) 0.25243(12) 0.29216(11) 0.0420(3) Uani 1 1 d . .
C26 C 0.37980(12) 0.12601(11) 0.18633(12) 0.0396(3) Uani 1 1 d . .
C27 C 0.29731(14) 0.17353(13) 0.12558(13) 0.0497(3) Uani 1 1 d . .
H27 H 0.3358 0.2130 0.0496 0.060 Uiso 1 1 calc R U
C28 C 0.15841(14) 0.16301(14) 0.17650(16) 0.0553(4) Uani 1 1 d . .
H28 H 0.1031 0.1949 0.1358 0.066 Uiso 1 1 calc R U
C29 C 0.10530(13) 0.10461(13) 0.28781(15) 0.0522(3) Uani 1 1 d . .
C30 C 0.18238(15) 0.05415(15) 0.34981(15) 0.0579(4) Uani 1 1 d . .
H30 H 0.1430 0.0135 0.4250 0.070 Uiso 1 1 calc R U
C31 C 0.32129(14) 0.06510(13) 0.29776(13) 0.0508(3) Uani 1 1 d . .
H31 H 0.3758 0.0309 0.3385 0.061 Uiso 1 1 calc R U
C33 C 0.8846(2) 0.41114(19) -0.55627(15) 0.0826(6) Uani 1 1 d . .
H33A H 0.9743 0.4332 -0.5760 0.124 Uiso 1 1 calc R U
H33B H 0.8374 0.4692 -0.5937 0.124 Uiso 1 1 calc R U
H33C H 0.8918 0.3334 -0.5860 0.124 Uiso 1 1 calc R U
F1 F -0.03165(8) 0.09625(9) 0.33933(11) 0.0757(3) Uani 1 1 d . .
H1N H 1.0217(18) 0.0396(14) -0.1144(15) 0.054(4) Uiso 1 1 d . .
H2N H 0.328(2) 0.4488(17) 0.3464(17) 0.070(5) Uiso 1 1 d . .
H3N H 0.6053(17) 0.0720(16) -0.0250(16) 0.060(5) Uiso 1 1 d . .
N1 N 0.94584(11) 0.08194(10) -0.11194(10) 0.0424(2) Uani 1 1 d . .
N2 N 0.39101(13) 0.38980(12) 0.31325(11) 0.0545(3) Uani 1 1 d . .
N3 N 0.59509(10) 0.14741(10) 0.00343(10) 0.0393(2) Uani 1 1 d . .
O1 O 0.81572(9) 0.03159(9) 0.08723(9) 0.0519(3) Uani 1 1 d . .
O2 O 0.90410(10) 0.27317(10) 0.06309(10) 0.0585(3) Uani 1 1 d . .
O3 O 0.40157(10) 0.41470(9) 0.11816(9) 0.0488(2) Uani 1 1 d . .
O4 O 0.81124(13) 0.40771(10) -0.42821(9) 0.0678(3) Uani 1 1 d . .

loop_
_atom_site_aniso_label
_atom_site_aniso_U_11
_atom_site_aniso_U_22
_atom_site_aniso_U_33
_atom_site_aniso_U_23
_atom_site_aniso_U_13
_atom_site_aniso_U_12
C1 0.0303(5) 0.0381(6) 0.0355(6) -0.0014(4) -0.0125(4) 0.0008(4)
C2 0.0330(6) 0.0415(6) 0.0426(6) -0.0018(5) -0.0135(5) 0.0016(5)
C3 0.0354(6) 0.0385(6) 0.0387(6) -0.0070(5) -0.0130(5) -0.0007(5)
C4 0.0375(6) 0.0473(7) 0.0419(7) -0.0104(5) -0.0079(5) 0.0012(5)
C5 0.0521(7) 0.0497(7) 0.0346(6) -0.0073(5) -0.0054(5) -0.0020(6)
C6 0.0571(8) 0.0433(7) 0.0352(6) -0.0038(5) -0.0152(6) 0.0040(6)
C7 0.0436(6) 0.0435(6) 0.0362(6) -0.0059(5) -0.0134(5) 0.0057(5)
C8 0.0339(5) 0.0380(6) 0.0338(6) -0.0059(4) -0.0113(5) -0.0012(4)
C9 0.0313(5) 0.0387(6) 0.0404(6) 0.0024(5) -0.0127(5) -0.0005(4)
C10 0.0288(5) 0.0425(6) 0.0331(6) 0.0006(4) -0.0109(4) -0.0001(4)
C11 0.0309(5) 0.0389(6) 0.0311(5) -0.0012(4) -0.0110(4) -0.0010(4)
C12 0.0358(6) 0.0523(7) 0.0317(6) -0.0003(5) -0.0114(5) -0.0084(5)
C13 0.0500(7) 0.0522(7) 0.0304(6) 0.0018(5) -0.0130(5) -0.0168(6)
C14 0.0644(9) 0.0505(8) 0.0423(7) -0.0003(6) -0.0218(6) -0.0121(6)
C15 0.0930(13) 0.0501(8) 0.0484(8) 0.0000(6) -0.0238(8) -0.0122(8)
C16 0.1115(16) 0.0601(10) 0.0514(9) -0.0032(7) -0.0254(10) -0.0370(10)
C17 0.0870(13) 0.0791(12) 0.0540(9) -0.0016(8) -0.0282(9) -0.0405(10)
C18 0.0597(9) 0.0705(10) 0.0427(7) 0.0002(6) -0.0197(6) -0.0246(7)
C19 0.0393(7) 0.0825(11) 0.0388(7) 0.0041(7) -0.0138(6) 0.0065(7)
C20 0.0338(6) 0.0411(6) 0.0396(6) -0.0010(5) -0.0113(5) 0.0001(5)
C21 0.0470(7) 0.0677(9) 0.0359(7) -0.0030(6) -0.0117(6) 0.0052(6)
C22 0.0750(12) 0.1190(17) 0.0386(8) -0.0167(9) -0.0158(8) 0.0245(11)
C23 0.0759(12) 0.157(2) 0.0370(8) -0.0109(10) -0.0239(8) 0.0208(13)
C24 0.0553(9) 0.1317(17) 0.0410(8) 0.0066(9) -0.0215(7) 0.0134(10)
C25 0.0340(6) 0.0548(7) 0.0327(6) 0.0019(5) -0.0100(5) -0.0028(5)
C26 0.0323(6) 0.0387(6) 0.0445(6) 0.0004(5) -0.0126(5) -0.0032(5)
C27 0.0407(7) 0.0566(8) 0.0525(8) 0.0094(6) -0.0211(6) -0.0085(6)
C28 0.0408(7) 0.0563(8) 0.0737(10) -0.0009(7) -0.0290(7) -0.0026(6)
C29 0.0309(6) 0.0490(7) 0.0684(9) -0.0115(7) -0.0091(6) -0.0044(5)
C30 0.0442(7) 0.0635(9) 0.0537(8) 0.0066(7) -0.0065(6) -0.0132(7)
C31 0.0412(7) 0.0566(8) 0.0509(8) 0.0089(6) -0.0164(6) -0.0071(6)
C33 0.1064(15) 0.0837(13) 0.0358(8) 0.0041(8) -0.0159(9) 0.0168(11)
F1 0.0313(4) 0.0770(6) 0.1031(8) -0.0127(6) -0.0079(5) -0.0083(4)
N1 0.0320(5) 0.0469(6) 0.0420(6) -0.0037(4) -0.0113(4) 0.0070(4)
N2 0.0491(7) 0.0625(8) 0.0404(6) -0.0084(5) -0.0120(5) 0.0180(6)
N3 0.0320(5) 0.0421(6) 0.0411(5) -0.0056(4) -0.0114(4) -0.0030(4)
O1 0.0393(5) 0.0562(6) 0.0488(5) 0.0114(4) -0.0125(4) 0.0064(4)
O2 0.0378(5) 0.0723(7) 0.0691(7) -0.0162(5) -0.0242(5) 0.0005(5)
O3 0.0471(5) 0.0500(5) 0.0478(5) 0.0004(4) -0.0217(4) 0.0070(4)
O4 0.0846(8) 0.0652(7) 0.0343(5) 0.0002(4) -0.0140(5) 0.0224(6)

loop_
_atom_type_symbol
_atom_type_description
_atom_type_scat_dispersion_real
_atom_type_scat_dispersion_imag
_atom_type_scat_source
C C 0.0033 0.0016 'International Tables Vol C Tables 4.2.6.8 and 6.1.1.4'
H H 0.0000 0.0000 'International Tables Vol C Tables 4.2.6.8 and 6.1.1.4'
N N 0.0061 0.0033 'International Tables Vol C Tables 4.2.6.8 and 6.1.1.4'
O O 0.0106 0.0060 'International Tables Vol C Tables 4.2.6.8 and 6.1.1.4'
F F 0.0171 0.0103 'International Tables Vol C Tables 4.2.6.8 and 6.1.1.4'

loop_
_geom_angle_atom_site_label_1
_geom_angle_atom_site_label_2
_geom_angle_atom_site_label_3
_geom_angle
N3 C1 C8 114.99(10)
N3 C1 C11 100.57(9)
C8 C1 C11 113.19(9)
N3 C1 C2 112.91(10)
C8 C1 C2 101.19(9)
C11 C1 C2 114.64(9)
O1 C2 N1 125.77(11)
O1 C2 C1 125.77(11)
N1 C2 C1 108.29(10)
C4 C3 C8 121.55(12)
C4 C3 N1 128.89(11)
C8 C3 N1 109.56(10)
C3 C4 C5 118.20(12)
C3 C4 H4 120.9
C5 C4 H4 120.9
C6 C5 C4 120.56(12)
C6 C5 H5 119.7
C4 C5 H5 119.7
O4 C6 C5 123.91(12)
O4 C6 C7 115.17(12)
C5 C6 C7 120.90(12)
C8 C7 C6 118.25(12)
C8 C7 H7 120.9
C6 C7 H7 120.9
C7 C8 C3 120.54(11)
C7 C8 C1 130.35(10)
C3 C8 C1 109.07(10)
N3 C9 C26 113.42(10)
N3 C9 C10 103.32(9)
C26 C9 C10 114.96(10)
N3 C9 H9 108.3
C26 C9 H9 108.3
C10 C9 H9 108.3
C25 C10 C20 101.79(10)
C25 C10 C11 119.05(10)
C20 C10 C11 109.47(9)
C25 C10 C9 111.93(10)
C20 C10 C9 112.28(9)
C11 C10 C9 102.61(9)
C12 C11 C1 114.96(9)
C12 C11 C10 114.56(9)
C1 C11 C10 106.03(9)
C12 C11 H11 106.9
C1 C11 H11 106.9
C10 C11 H11 106.9
O2 C12 C13 120.68(12)
O2 C12 C11 120.22(12)
C13 C12 C11 119.10(11)
C14 C13 C18 119.41(14)
C14 C13 C12 123.41(12)
C18 C13 C12 117.14(13)
C15 C14 C13 119.90(15)
C15 C14 H14 120.1
C13 C14 H14 120.1
C16 C15 C14 120.01(18)
C16 C15 H15 120.0
C14 C15 H15 120.0
C15 C16 C17 120.36(16)
C15 C16 H16 119.8
C17 C16 H16 119.8
C18 C17 C16 120.18(16)
C18 C17 H17 119.9
C16 C17 H17 119.9
C17 C18 C13 120.14(17)
C17 C18 H18 119.9
C13 C18 H18 119.9
C25 C19 C24 118.54(14)
C25 C19 H19 120.7
C24 C19 H19 120.7
O3 C20 N2 125.68(12)
O3 C20 C10 126.71(11)
N2 C20 C10 107.58(10)
C22 C21 C25 122.09(14)
C22 C21 N2 128.41(14)
C25 C21 N2 109.49(12)
C21 C22 C23 117.58(16)
C21 C22 H22 121.2
C23 C22 H22 121.2
C24 C23 C22 121.22(16)
C24 C23 H23 119.4
C22 C23 H23 119.4
C23 C24 C19 121.02(16)
C23 C24 H24 119.5
C19 C24 H24 119.5
C19 C25 C21 119.54(12)
C19 C25 C10 131.51(12)
C21 C25 C10 108.92(11)
C31 C26 C27 118.61(12)
C31 C26 C9 119.32(11)
C27 C26 C9 122.01(11)
C28 C27 C26 120.96(13)
C28 C27 H27 119.5
C26 C27 H27 119.5
C29 C28 C27 118.09(13)
C29 C28 H28 121.0
C27 C28 H28 121.0
C30 C29 C28 123.18(13)
C30 C29 F1 118.55(14)
C28 C29 F1 118.27(14)
C29 C30 C31 118.16(14)
C29 C30 H30 120.9
C31 C30 H30 120.9
C26 C31 C30 120.98(13)
C26 C31 H31 119.5
C30 C31 H31 119.5
O4 C33 H33A 109.5
O4 C33 H33B 109.5
H33A C33 H33B 109.5
O4 C33 H33C 109.5
H33A C33 H33C 109.5
H33B C33 H33C 109.5
C2 N1 C3 111.82(10)
C2 N1 H1N 121.4(11)
C3 N1 H1N 125.9(11)
C20 N2 C21 111.82(11)
C20 N2 H2N 124.6(12)
C21 N2 H2N 122.3(12)
C1 N3 C9 106.07(9)
C1 N3 H3N 111.0(11)
C9 N3 H3N 110.4(11)
C6 O4 C33 118.41(12)

loop_
_geom_bond_atom_site_label_1
_geom_bond_atom_site_label_2
_geom_bond_distance
C1 N3 1.4663(15)
C1 C8 1.5079(16)
C1 C11 1.5458(16)
C1 C2 1.5570(16)
C2 O1 1.2226(15)
C2 N1 1.3472(16)
C3 C4 1.3736(17)
C3 C8 1.3926(16)
C3 N1 1.4004(16)
C4 C5 1.3881(19)
C4 H4 0.9300
C5 C6 1.385(2)
C5 H5 0.9300
C6 O4 1.3750(16)
C6 C7 1.3976(18)
C7 C8 1.3722(17)
C7 H7 0.9300
C9 N3 1.4667(16)
C9 C26 1.5079(16)
C9 C10 1.5790(17)
C9 H9 0.9800
C10 C25 1.5096(16)
C10 C20 1.5451(16)
C10 C11 1.5631(16)
C11 C12 1.5231(16)
C11 H11 0.9800
C12 O2 1.2112(16)
C12 C13 1.4867(19)
C13 C14 1.388(2)
C13 C18 1.399(2)
C14 C15 1.387(2)
C14 H14 0.9300
C15 C16 1.379(3)
C15 H15 0.9300
C16 C17 1.379(3)
C16 H16 0.9300
C17 C18 1.372(2)
C17 H17 0.9300
C18 H18 0.9300
C19 C25 1.3798(18)
C19 C24 1.390(2)
C19 H19 0.9300
C20 O3 1.2093(15)
C20 N2 1.3611(17)
C21 C22 1.377(2)
C21 C25 1.3882(19)
C21 N2 1.3998(18)
C22 C23 1.381(3)
C22 H22 0.9300
C23 C24 1.368(3)
C23 H23 0.9300
C24 H24 0.9300
C26 C31 1.3818(18)
C26 C27 1.3869(18)
C27 C28 1.3863(19)
C27 H27 0.9300
C28 C29 1.361(2)
C28 H28 0.9300
C29 C30 1.361(2)
C29 F1 1.3626(15)
C30 C31 1.387(2)
C30 H30 0.9300
C31 H31 0.9300
C33 O4 1.4146(19)
C33 H33A 0.9600
C33 H33B 0.9600
C33 H33C 0.9600
N1 H1N 0.879(17)
N2 H2N 0.88(2)
N3 H3N 0.923(18)

loop_
_geom_hbond_atom_site_label_D
_geom_hbond_atom_site_label_H
_geom_hbond_atom_site_label_A
_geom_hbond_distance_DH
_geom_hbond_distance_HA
_geom_hbond_distance_DA
_geom_hbond_angle_DHA
_geom_hbond_site_symmetry_A
N2 H2N O4 0.88(2) 2.07(2) 2.9467(16) 176.4(18) 2_665
N1 H1N O1 0.879(17) 1.960(17) 2.8215(14) 166.2(15) 2_755

loop_
_geom_torsion_atom_site_label_1
_geom_torsion_atom_site_label_2
_geom_torsion_atom_site_label_3
_geom_torsion_atom_site_label_4
_geom_torsion
N3 C1 C2 O1 -50.53(17)
C8 C1 C2 O1 -173.98(13)
C11 C1 C2 O1 63.86(17)
N3 C1 C2 N1 124.93(11)
C8 C1 C2 N1 1.48(13)
C11 C1 C2 N1 -120.68(11)
C8 C3 C4 C5 0.14(19)
N1 C3 C4 C5 179.28(13)
C3 C4 C5 C6 -0.2(2)
C4 C5 C6 O4 178.49(13)
C4 C5 C6 C7 0.1(2)
O4 C6 C7 C8 -178.57(12)
C5 C6 C7 C8 -0.1(2)
C6 C7 C8 C3 0.06(19)
C6 C7 C8 C1 177.60(12)
C4 C3 C8 C7 -0.09(19)
N1 C3 C8 C7 -179.38(11)
C4 C3 C8 C1 -178.11(11)
N1 C3 C8 C1 2.60(14)
N3 C1 C8 C7 57.79(17)
C11 C1 C8 C7 -57.03(16)
C2 C1 C8 C7 179.81(13)
N3 C1 C8 C3 -124.45(11)
C11 C1 C8 C3 120.73(10)
C2 C1 C8 C3 -2.43(12)
N3 C9 C10 C25 -148.79(9)
C26 C9 C10 C25 87.11(12)
N3 C9 C10 C20 97.44(10)
C26 C9 C10 C20 -26.66(14)
N3 C9 C10 C11 -20.00(10)
C26 C9 C10 C11 -144.10(10)
N3 C1 C11 C12 159.74(9)
C8 C1 C11 C12 -77.07(12)
C2 C1 C11 C12 38.31(14)
N3 C1 C11 C10 32.10(11)
C8 C1 C11 C10 155.29(9)
C2 C1 C11 C10 -89.32(11)
C25 C10 C11 C12 -11.17(15)
C20 C10 C11 C12 105.21(11)
C9 C10 C11 C12 -135.37(10)
C25 C10 C11 C1 116.71(11)
C20 C10 C11 C1 -126.91(10)
C9 C10 C11 C1 -7.49(11)
C1 C11 C12 O2 -19.97(16)
C10 C11 C12 O2 103.23(14)
C1 C11 C12 C13 159.54(10)
C10 C11 C12 C13 -77.26(13)
O2 C12 C13 C14 170.52(13)
C11 C12 C13 C14 -8.99(18)
O2 C12 C13 C18 -7.03(18)
C11 C12 C13 C18 173.47(11)
C18 C13 C14 C15 -0.6(2)
C12 C13 C14 C15 -178.07(13)
C13 C14 C15 C16 1.0(2)
C14 C15 C16 C17 -0.8(3)
C15 C16 C17 C18 0.2(3)
C16 C17 C18 C13 0.2(2)
C14 C13 C18 C17 0.0(2)
C12 C13 C18 C17 177.66(13)
C25 C10 C20 O3 172.12(13)
C11 C10 C20 O3 45.26(17)
C9 C10 C20 O3 -68.01(16)
C25 C10 C20 N2 -6.12(13)
C11 C10 C20 N2 -132.99(11)
C9 C10 C20 N2 113.75(12)
C25 C21 C22 C23 -0.4(3)
N2 C21 C22 C23 -179.9(2)
C21 C22 C23 C24 -0.4(4)
C22 C23 C24 C19 0.4(4)
C25 C19 C24 C23 0.4(3)
C24 C19 C25 C21 -1.1(2)
C24 C19 C25 C10 -178.74(16)
C22 C21 C25 C19 1.1(3)
N2 C21 C25 C19 -179.29(14)
C22 C21 C25 C10 179.28(17)
N2 C21 C25 C10 -1.15(17)
C20 C10 C25 C19 -177.83(15)
C11 C10 C25 C19 -57.5(2)
C9 C10 C25 C19 62.06(18)
C20 C10 C25 C21 4.33(14)
C11 C10 C25 C21 124.69(13)
C9 C10 C25 C21 -115.78(12)
N3 C9 C26 C31 148.97(12)
C10 C9 C26 C31 -92.44(14)
N3 C9 C26 C27 -33.75(17)
C10 C9 C26 C27 84.84(15)
C31 C26 C27 C28 1.6(2)
C9 C26 C27 C28 -175.72(13)
C26 C27 C28 C29 -0.1(2)
C27 C28 C29 C30 -1.5(2)
C27 C28 C29 F1 178.66(13)
C28 C29 C30 C31 1.3(2)
F1 C29 C30 C31 -178.78(14)
C27 C26 C31 C30 -1.7(2)
C9 C26 C31 C30 175.67(13)
C29 C30 C31 C26 0.3(2)
O1 C2 N1 C3 175.43(13)
C1 C2 N1 C3 -0.02(14)
C4 C3 N1 C2 179.15(13)
C8 C3 N1 C2 -1.63(15)
O3 C20 N2 C21 -172.33(14)
C10 C20 N2 C21 5.94(16)
C22 C21 N2 C20 176.38(19)
C25 C21 N2 C20 -3.15(19)
C8 C1 N3 C9 -168.78(9)
C11 C1 N3 C9 -46.85(11)
C2 C1 N3 C9 75.78(12)
C26 C9 N3 C1 167.83(10)
C10 C9 N3 C1 42.72(11)
C5 C6 O4 C33 15.4(2)
C7 C6 O4 C33 -166.14(17)
